data_4026436
loop_
_publ_author_name
'Alexander F. Khlebnikov'
'Mikhail S. Novikov'
'Petr P. Petrovskii'
'Helen Stoeckli-Evans'

_publ_section_title
;
 An Aza Cyclopropylcarbinyl-Homoallyl Radical Rearrangement-Radical
 Cyclization Cascade. Synthesis of Dibenzoimidazoazepine and Oxazepine
 Derivatives
;
_journal_name_full 'Journal of Organic Chemistry'
_journal_page_first 5384
_journal_page_last 5391
_journal_paper_doi 10.1021/jo200788k
_journal_volume 76
_journal_year 2011
_chemical_formula_moiety 'C28 H22 N2 O3'
_chemical_formula_sum 'C28 H22 N2 O3'
_chemical_formula_weight 434.48
_space_group_IT_number 2
_symmetry_cell_setting triclinic
_symmetry_space_group_name_Hall '-P 1'
_symmetry_space_group_name_H-M 'P -1'
_atom_sites_solution_hydrogens geom
_atom_sites_solution_primary direct
_atom_sites_solution_secondary difmap
_audit_creation_method SHELXL-97
_cell_angle_alpha 100.617(8)
_cell_angle_beta 92.289(6)
_cell_angle_gamma 113.747(6)
_cell_formula_units_Z 2
_cell_length_a 9.0578(7)
_cell_length_b 10.9639(11)
_cell_length_c 12.3700(10)
_cell_measurement_reflns_used 12473
_cell_measurement_temperature 173(2)
_cell_measurement_theta_max 26.09
_cell_measurement_theta_min 1.69
_cell_volume 1096.26(18)
_computing_cell_refinement 'X-Area V1.52'
_computing_data_collection 'X-Area V1.52 (Stoe & Cie, 2009)'
_computing_data_reduction 'X-RED32 V1.48 (Stoe & Cie, 2009)'
_computing_molecular_graphics 'PLATON  (Spek, 2009)'
_computing_publication_material 'SHELXL-97 & PLATON'
_computing_structure_refinement 'SHELXL-97 (Sheldrick, 2008)'
_computing_structure_solution 'SHELXS-97 (Sheldrick, 2008)'
_diffrn_ambient_temperature 173(2)
_diffrn_detector 'image plate (34 cm diameter)'
_diffrn_detector_type STOE
_diffrn_measured_fraction_theta_full 1.000
_diffrn_measured_fraction_theta_max 0.997
_diffrn_measurement_device '2-circle goniometer'
_diffrn_measurement_device_type 'STOE IPDS 2'
_diffrn_measurement_method '\f + \w scans'
_diffrn_radiation_monochromator graphite
_diffrn_radiation_source 'fine-focus sealed tube'
_diffrn_radiation_type MoK\a
_diffrn_radiation_wavelength 0.71073
_diffrn_reflns_av_R_equivalents 0.0347
_diffrn_reflns_av_sigmaI/netI 0.0292
_diffrn_reflns_limit_h_max 11
_diffrn_reflns_limit_h_min -10
_diffrn_reflns_limit_k_max 13
_diffrn_reflns_limit_k_min -13
_diffrn_reflns_limit_l_max 15
_diffrn_reflns_limit_l_min -15
_diffrn_reflns_number 13971
_diffrn_reflns_theta_full 25.00
_diffrn_reflns_theta_max 25.63
_diffrn_reflns_theta_min 1.69
_diffrn_source 'sealed X-ray tube, 12 x 0.4 mm long-fine focus'
_diffrn_standards_decay_% 0
_diffrn_standards_number 0
_exptl_absorpt_coefficient_mu 0.086
_exptl_absorpt_correction_type none
_exptl_crystal_colour colourless
_exptl_crystal_density_diffrn 1.316
_exptl_crystal_description block
_exptl_crystal_F_000 456
_exptl_crystal_size_max 0.45
_exptl_crystal_size_mid 0.39
_exptl_crystal_size_min 0.26
_refine_diff_density_max 0.303
_refine_diff_density_min -0.181
_refine_diff_density_rms 0.034
_refine_ls_extinction_coef 0.0101(16)
_refine_ls_extinction_expression Fc^*^=kFc[1+0.001xFc^2^\l^3^/sin(2\q)]^-1/4^
_refine_ls_extinction_method SHELXL
_refine_ls_goodness_of_fit_ref 1.032
_refine_ls_hydrogen_treatment constr
_refine_ls_matrix_type full
_refine_ls_number_parameters 300
_refine_ls_number_reflns 4118
_refine_ls_number_restraints 0
_refine_ls_restrained_S_all 1.032
_refine_ls_R_factor_all 0.0533
_refine_ls_R_factor_gt 0.0377
_refine_ls_shift/su_max 0.000
_refine_ls_shift/su_mean 0.000
_refine_ls_structure_factor_coef Fsqd
_refine_ls_weighting_details 'calc w=1/[\s^2^(Fo^2^)+(0.0424P)^2^+0.2248P] where P=(Fo^2^+2Fc^2^)/3'
_refine_ls_weighting_scheme calc
_refine_ls_wR_factor_gt 0.0844
_refine_ls_wR_factor_ref 0.0893
_reflns_number_gt 3257
_reflns_number_total 4118
_reflns_threshold_expression I>2\s(I)
_cod_data_source_file jo200788k_si_001_6.cif
_cod_data_source_block 17
_cod_original_cell_volume 1096.26(16)
_cod_database_code 4026436
_publcif_info_exptl_table_max_cols 6

loop_
_symmetry_equiv_pos_as_xyz
'x, y, z'
'-x, -y, -z'

loop_
_atom_site_label
_atom_site_type_symbol
_atom_site_fract_x
_atom_site_fract_y
_atom_site_fract_z
_atom_site_U_iso_or_equiv
_atom_site_adp_type
_atom_site_occupancy
_atom_site_symmetry_multiplicity
_atom_site_calc_flag
_atom_site_refinement_flags
O1 O 0.87145(12) 0.83504(10) 0.46041(8) 0.0288(2) Uani 1 1 d .
O2 O 0.81452(14) 0.80593(11) 0.56543(9) 0.0365(3) Uani 1 1 d .
H2O H 0.8497 0.8789 0.6141 0.055 Uiso 1 1 calc R
O3 O 0.63384(12) 0.78218(10) 0.06367(8) 0.0290(2) Uani 1 1 d .
N1 N 1.04030(14) 0.93210(12) 0.29949(9) 0.0246(3) Uani 1 1 d .
N2 N 0.87445(14) 0.73576(11) 0.17959(9) 0.0224(3) Uani 1 1 d .
C1 C 1.02388(17) 0.82649(15) 0.45935(11) 0.0261(3) Uani 1 1 d .
H1A H 1.0163 0.7424 0.4820 0.031 Uiso 1 1 calc R
H1B H 1.1082 0.9061 0.5117 0.031 Uiso 1 1 calc R
C2 C 1.06854(17) 0.82428(14) 0.34052(11) 0.0231(3) Uani 1 1 d .
C3 C 0.93821(17) 0.87721(14) 0.21052(11) 0.0220(3) Uani 1 1 d .
C4 C 0.79455(16) 0.65291(14) 0.07459(10) 0.0223(3) Uani 1 1 d .
C5 C 0.68156(17) 0.68046(14) 0.01551(11) 0.0253(3) Uani 1 1 d .
C6 C 0.75061(18) 0.91465(15) 0.07627(11) 0.0264(3) Uani 1 1 d .
C7 C 0.89519(17) 0.96288(14) 0.14672(11) 0.0235(3) Uani 1 1 d .
C8 C 1.00255(19) 1.10037(15) 0.15987(12) 0.0283(3) Uani 1 1 d .
H8 H 1.1033 1.1353 0.2061 0.034 Uiso 1 1 calc R
C9 C 0.9643(2) 1.18601(16) 0.10668(13) 0.0342(4) Uani 1 1 d .
H9 H 1.0374 1.2795 0.1177 0.041 Uiso 1 1 calc R
C10 C 0.8195(2) 1.13573(17) 0.03727(13) 0.0384(4) Uani 1 1 d .
H10 H 0.7932 1.1947 0.0007 0.046 Uiso 1 1 calc R
C11 C 0.7132(2) 0.99988(17) 0.02117(13) 0.0345(4) Uani 1 1 d .
H11 H 0.6147 0.9648 -0.0275 0.041 Uiso 1 1 calc R
C12 C 0.60580(18) 0.60310(16) -0.08849(12) 0.0307(3) Uani 1 1 d .
H12 H 0.5325 0.6260 -0.1284 0.037 Uiso 1 1 calc R
C13 C 0.63667(19) 0.49183(16) -0.13478(12) 0.0333(4) Uani 1 1 d .
H13 H 0.5861 0.4392 -0.2068 0.040 Uiso 1 1 calc R
C14 C 0.74142(18) 0.45826(15) -0.07530(12) 0.0293(3) Uani 1 1 d .
H14 H 0.7594 0.3799 -0.1053 0.035 Uiso 1 1 calc R
C15 C 0.82063(17) 0.53803(14) 0.02804(11) 0.0255(3) Uani 1 1 d .
H15 H 0.8935 0.5144 0.0677 0.031 Uiso 1 1 calc R
C16 C 0.96122(17) 0.68779(14) 0.25326(11) 0.0229(3) Uani 1 1 d .
H16 H 1.0370 0.6597 0.2093 0.027 Uiso 1 1 calc R
C17 C 0.84898(18) 0.56502(14) 0.29343(11) 0.0257(3) Uani 1 1 d .
C18 C 0.69837(19) 0.55260(15) 0.32409(12) 0.0305(3) Uani 1 1 d .
H18 H 0.6659 0.6247 0.3229 0.037 Uiso 1 1 calc R
C19 C 0.5950(2) 0.43589(17) 0.35636(13) 0.0398(4) Uani 1 1 d .
H19 H 0.4928 0.4288 0.3779 0.048 Uiso 1 1 calc R
C20 C 0.6408(3) 0.32984(18) 0.35714(14) 0.0483(5) Uani 1 1 d .
H20 H 0.5690 0.2490 0.3775 0.058 Uiso 1 1 calc R
C21 C 0.7904(3) 0.34153(18) 0.32844(15) 0.0503(5) Uani 1 1 d .
H21 H 0.8225 0.2694 0.3303 0.060 Uiso 1 1 calc R
C22 C 0.8945(2) 0.45861(16) 0.29669(13) 0.0378(4) Uani 1 1 d .
H22 H 0.9977 0.4660 0.2771 0.045 Uiso 1 1 calc R
C23 C 1.24766(17) 0.84988(14) 0.34170(11) 0.0249(3) Uani 1 1 d .
C24 C 1.34858(19) 0.93885(16) 0.28243(13) 0.0338(4) Uani 1 1 d .
H24 H 1.3073 0.9874 0.2430 0.041 Uiso 1 1 calc R
C25 C 1.5092(2) 0.95766(18) 0.28009(15) 0.0413(4) Uani 1 1 d .
H25 H 1.5766 1.0185 0.2387 0.050 Uiso 1 1 calc R
C26 C 1.5717(2) 0.88927(18) 0.33706(13) 0.0386(4) Uani 1 1 d .
H26 H 1.6821 0.9032 0.3358 0.046 Uiso 1 1 calc R
C27 C 1.4729(2) 0.8002(2) 0.39609(13) 0.0431(4) Uani 1 1 d .
H27 H 1.5154 0.7527 0.4359 0.052 Uiso 1 1 calc R
C28 C 1.3116(2) 0.77975(18) 0.39754(13) 0.0368(4) Uani 1 1 d .
H28 H 1.2440 0.7168 0.4373 0.044 Uiso 1 1 calc R

loop_
_atom_site_aniso_label
_atom_site_aniso_U_11
_atom_site_aniso_U_22
_atom_site_aniso_U_33
_atom_site_aniso_U_23
_atom_site_aniso_U_13
_atom_site_aniso_U_12
O1 0.0265(6) 0.0362(6) 0.0237(5) 0.0030(4) 0.0045(4) 0.0144(5)
O2 0.0394(7) 0.0333(6) 0.0287(6) 0.0017(5) 0.0124(5) 0.0085(5)
O3 0.0236(5) 0.0298(6) 0.0335(5) 0.0042(4) 0.0017(4) 0.0124(5)
N1 0.0255(6) 0.0244(6) 0.0238(6) 0.0031(5) 0.0007(5) 0.0116(5)
N2 0.0255(6) 0.0213(6) 0.0205(6) 0.0044(5) -0.0002(5) 0.0101(5)
C1 0.0245(8) 0.0289(8) 0.0237(7) 0.0021(6) -0.0005(6) 0.0119(6)
C2 0.0233(7) 0.0230(7) 0.0223(7) 0.0028(6) -0.0002(6) 0.0103(6)
C3 0.0210(7) 0.0231(7) 0.0224(7) 0.0038(6) 0.0054(6) 0.0101(6)
C4 0.0210(7) 0.0235(7) 0.0190(6) 0.0047(5) 0.0030(5) 0.0059(6)
C5 0.0225(7) 0.0260(7) 0.0266(7) 0.0055(6) 0.0038(6) 0.0094(6)
C6 0.0283(8) 0.0297(8) 0.0253(7) 0.0058(6) 0.0068(6) 0.0159(7)
C7 0.0262(8) 0.0269(7) 0.0225(7) 0.0064(6) 0.0069(6) 0.0154(6)
C8 0.0310(8) 0.0278(8) 0.0274(7) 0.0063(6) 0.0079(6) 0.0130(7)
C9 0.0439(10) 0.0277(8) 0.0358(8) 0.0119(7) 0.0137(7) 0.0170(7)
C10 0.0518(11) 0.0418(10) 0.0381(9) 0.0188(8) 0.0107(8) 0.0312(9)
C11 0.0365(9) 0.0443(10) 0.0319(8) 0.0109(7) 0.0034(7) 0.0250(8)
C12 0.0253(8) 0.0366(9) 0.0265(7) 0.0060(6) -0.0016(6) 0.0102(7)
C13 0.0296(8) 0.0361(9) 0.0243(7) -0.0011(6) -0.0010(6) 0.0076(7)
C14 0.0293(8) 0.0267(8) 0.0276(7) 0.0007(6) 0.0055(6) 0.0094(7)
C15 0.0244(8) 0.0251(7) 0.0254(7) 0.0051(6) 0.0030(6) 0.0088(6)
C16 0.0247(7) 0.0257(7) 0.0204(6) 0.0041(6) 0.0007(6) 0.0134(6)
C17 0.0330(8) 0.0231(7) 0.0183(6) 0.0026(5) -0.0023(6) 0.0103(6)
C18 0.0315(9) 0.0290(8) 0.0248(7) 0.0035(6) -0.0021(6) 0.0080(7)
C19 0.0385(10) 0.0396(9) 0.0269(8) 0.0068(7) 0.0021(7) 0.0025(8)
C20 0.0665(13) 0.0329(9) 0.0316(9) 0.0135(7) 0.0043(9) 0.0042(9)
C21 0.0781(15) 0.0336(9) 0.0450(10) 0.0168(8) 0.0073(10) 0.0256(10)
C22 0.0506(11) 0.0337(9) 0.0346(8) 0.0102(7) 0.0042(7) 0.0220(8)
C23 0.0248(8) 0.0262(7) 0.0205(7) -0.0011(6) -0.0006(6) 0.0103(6)
C24 0.0330(9) 0.0328(8) 0.0381(9) 0.0097(7) 0.0088(7) 0.0151(7)
C25 0.0326(9) 0.0383(9) 0.0518(10) 0.0091(8) 0.0161(8) 0.0128(8)
C26 0.0249(8) 0.0490(10) 0.0364(9) -0.0055(8) 0.0014(7) 0.0162(8)
C27 0.0386(10) 0.0703(12) 0.0332(9) 0.0133(8) 0.0045(7) 0.0347(9)
C28 0.0325(9) 0.0531(10) 0.0341(8) 0.0184(8) 0.0077(7) 0.0232(8)

loop_
_atom_type_symbol
_atom_type_description
_atom_type_scat_dispersion_real
_atom_type_scat_dispersion_imag
_atom_type_scat_source
C C 0.0033 0.0016 'International Tables Vol C Tables 4.2.6.8 and 6.1.1.4'
H H 0.0000 0.0000 'International Tables Vol C Tables 4.2.6.8 and 6.1.1.4'
N N 0.0061 0.0033 'International Tables Vol C Tables 4.2.6.8 and 6.1.1.4'
O O 0.0106 0.0060 'International Tables Vol C Tables 4.2.6.8 and 6.1.1.4'

loop_
_geom_angle_atom_site_label_1
_geom_angle_atom_site_label_2
_geom_angle_atom_site_label_3
_geom_angle
C1 O1 O2 106.57(10)
O1 O2 H2O 109.5
C6 O3 C5 115.06(11)
C3 N1 C2 108.93(11)
C3 N2 C4 127.13(11)
C3 N2 C16 108.14(11)
C4 N2 C16 120.14(11)
O1 C1 C2 107.69(11)
O1 C1 H1A 110.2
C2 C1 H1A 110.2
O1 C1 H1B 110.2
C2 C1 H1B 110.2
H1A C1 H1B 108.5
N1 C2 C23 110.16(11)
N1 C2 C1 108.77(11)
C23 C2 C1 109.08(11)
N1 C2 C16 104.90(10)
C23 C2 C16 109.19(11)
C1 C2 C16 114.65(12)
N1 C3 N2 115.70(12)
N1 C3 C7 120.75(12)
N2 C3 C7 123.55(12)
C5 C4 C15 117.59(13)
C5 C4 N2 120.68(12)
C15 C4 N2 121.69(12)
C12 C5 C4 121.50(13)
C12 C5 O3 117.97(12)
C4 C5 O3 120.39(12)
O3 C6 C11 117.24(13)
O3 C6 C7 121.42(12)
C11 C6 C7 121.22(14)
C6 C7 C8 117.86(13)
C6 C7 C3 123.29(13)
C8 C7 C3 118.83(13)
C9 C8 C7 121.02(14)
C9 C8 H8 119.5
C7 C8 H8 119.5
C8 C9 C10 120.04(15)
C8 C9 H9 120.0
C10 C9 H9 120.0
C11 C10 C9 119.98(14)
C11 C10 H10 120.0
C9 C10 H10 120.0
C10 C11 C6 119.86(15)
C10 C11 H11 120.1
C6 C11 H11 120.1
C5 C12 C13 120.03(14)
C5 C12 H12 120.0
C13 C12 H12 120.0
C14 C13 C12 119.45(13)
C14 C13 H13 120.3
C12 C13 H13 120.3
C13 C14 C15 120.47(14)
C13 C14 H14 119.8
C15 C14 H14 119.8
C14 C15 C4 120.81(13)
C14 C15 H15 119.6
C4 C15 H15 119.6
N2 C16 C17 112.94(11)
N2 C16 C2 101.80(10)
C17 C16 C2 119.41(11)
N2 C16 H16 107.3
C17 C16 H16 107.3
C2 C16 H16 107.3
C18 C17 C22 118.66(14)
C18 C17 C16 122.02(13)
C22 C17 C16 119.29(14)
C19 C18 C17 120.67(15)
C19 C18 H18 119.7
C17 C18 H18 119.7
C20 C19 C18 119.95(17)
C20 C19 H19 120.0
C18 C19 H19 120.0
C21 C20 C19 119.99(16)
C21 C20 H20 120.0
C19 C20 H20 120.0
C20 C21 C22 120.16(17)
C20 C21 H21 119.9
C22 C21 H21 119.9
C21 C22 C17 120.56(17)
C21 C22 H22 119.7
C17 C22 H22 119.7
C24 C23 C28 118.13(14)
C24 C23 C2 120.84(13)
C28 C23 C2 120.95(13)
C23 C24 C25 120.68(15)
C23 C24 H24 119.7
C25 C24 H24 119.7
C26 C25 C24 120.64(16)
C26 C25 H25 119.7
C24 C25 H25 119.7
C25 C26 C27 119.39(15)
C25 C26 H26 120.3
C27 C26 H26 120.3
C26 C27 C28 120.18(15)
C26 C27 H27 119.9
C28 C27 H27 119.9
C23 C28 C27 120.96(15)
C23 C28 H28 119.5
C27 C28 H28 119.5

loop_
_geom_bond_atom_site_label_1
_geom_bond_atom_site_label_2
_geom_bond_distance
O1 C1 1.4214(17)
O1 O2 1.4591(14)
O2 H2O 0.8400
O3 C6 1.3851(18)
O3 C5 1.3963(17)
N1 C3 1.2864(18)
N1 C2 1.4748(17)
N2 C3 1.3884(17)
N2 C4 1.4129(17)
N2 C16 1.4755(17)
C1 C2 1.5385(19)
C1 H1A 0.9900
C1 H1B 0.9900
C2 C23 1.5300(19)
C2 C16 1.5808(19)
C3 C7 1.4834(18)
C4 C5 1.3941(19)
C4 C15 1.3989(19)
C5 C12 1.380(2)
C6 C11 1.387(2)
C6 C7 1.391(2)
C7 C8 1.400(2)
C8 C9 1.381(2)
C8 H8 0.9500
C9 C10 1.384(2)
C9 H9 0.9500
C10 C11 1.380(2)
C10 H10 0.9500
C11 H11 0.9500
C12 C13 1.387(2)
C12 H12 0.9500
C13 C14 1.379(2)
C13 H13 0.9500
C14 C15 1.387(2)
C14 H14 0.9500
C15 H15 0.9500
C16 C17 1.509(2)
C16 H16 1.0000
C17 C18 1.391(2)
C17 C22 1.392(2)
C18 C19 1.388(2)
C18 H18 0.9500
C19 C20 1.385(3)
C19 H19 0.9500
C20 C21 1.376(3)
C20 H20 0.9500
C21 C22 1.390(2)
C21 H21 0.9500
C22 H22 0.9500
C23 C24 1.387(2)
C23 C28 1.388(2)
C24 C25 1.387(2)
C24 H24 0.9500
C25 C26 1.373(2)
C25 H25 0.9500
C26 C27 1.378(2)
C26 H26 0.9500
C27 C28 1.388(2)
C27 H27 0.9500
C28 H28 0.9500

loop_
_geom_hbond_atom_site_label_D
_geom_hbond_atom_site_label_H
_geom_hbond_atom_site_label_A
_geom_hbond_distance_DH
_geom_hbond_distance_HA
_geom_hbond_distance_DA
_geom_hbond_angle_DHA
_geom_hbond_site_symmetry_A
_geom_hbond_publ_flag
O2 H2O N1 0.84 1.97 2.7902(16) 167 2_776 yes

loop_
_geom_torsion_atom_site_label_1
_geom_torsion_atom_site_label_2
_geom_torsion_atom_site_label_3
_geom_torsion_atom_site_label_4
_geom_torsion
O2 O1 C1 C2 167.42(10)
C3 N1 C2 C23 118.62(12)
C3 N1 C2 C1 -121.88(12)
C3 N1 C2 C16 1.23(14)
O1 C1 C2 N1 46.26(15)
O1 C1 C2 C23 166.45(11)
O1 C1 C2 C16 -70.78(14)
C2 N1 C3 N2 3.62(16)
C2 N1 C3 C7 -175.93(11)
C4 N2 C3 N1 -162.86(13)
C16 N2 C3 N1 -7.23(16)
C4 N2 C3 C7 16.7(2)
C16 N2 C3 C7 172.31(12)
C3 N2 C4 C5 -42.2(2)
C16 N2 C4 C5 164.75(12)
C3 N2 C4 C15 140.25(14)
C16 N2 C4 C15 -12.78(19)
C15 C4 C5 C12 -4.3(2)
N2 C4 C5 C12 178.11(13)
C15 C4 C5 O3 171.40(12)
N2 C4 C5 O3 -6.2(2)
C6 O3 C5 C12 -112.64(14)
C6 O3 C5 C4 71.55(16)
C5 O3 C6 C11 118.97(14)
C5 O3 C6 C7 -64.96(17)
O3 C6 C7 C8 -176.24(12)
C11 C6 C7 C8 -0.3(2)
O3 C6 C7 C3 1.9(2)
C11 C6 C7 C3 177.80(13)
N1 C3 C7 C6 -156.41(13)
N2 C3 C7 C6 24.1(2)
N1 C3 C7 C8 21.70(19)
N2 C3 C7 C8 -157.82(13)
C6 C7 C8 C9 1.5(2)
C3 C7 C8 C9 -176.69(12)
C7 C8 C9 C10 -1.4(2)
C8 C9 C10 C11 0.0(2)
C9 C10 C11 C6 1.2(2)
O3 C6 C11 C10 175.06(13)
C7 C6 C11 C10 -1.0(2)
C4 C5 C12 C13 2.5(2)
O3 C5 C12 C13 -173.25(13)
C5 C12 C13 C14 1.0(2)
C12 C13 C14 C15 -2.6(2)
C13 C14 C15 C4 0.8(2)
C5 C4 C15 C14 2.6(2)
N2 C4 C15 C14 -179.79(13)
C3 N2 C16 C17 136.29(12)
C4 N2 C16 C17 -66.07(15)
C3 N2 C16 C2 7.01(13)
C4 N2 C16 C2 164.65(11)
N1 C2 C16 N2 -5.01(13)
C23 C2 C16 N2 -123.06(11)
C1 C2 C16 N2 114.23(12)
N1 C2 C16 C17 -130.10(12)
C23 C2 C16 C17 111.85(13)
C1 C2 C16 C17 -10.87(17)
N2 C16 C17 C18 -40.00(17)
C2 C16 C17 C18 79.58(17)
N2 C16 C17 C22 137.87(13)
C2 C16 C17 C22 -102.55(15)
C22 C17 C18 C19 -0.6(2)
C16 C17 C18 C19 177.32(13)
C17 C18 C19 C20 -0.7(2)
C18 C19 C20 C21 1.5(3)
C19 C20 C21 C22 -1.2(3)
C20 C21 C22 C17 -0.1(3)
C18 C17 C22 C21 0.9(2)
C16 C17 C22 C21 -177.02(14)
N1 C2 C23 C24 -16.55(17)
C1 C2 C23 C24 -135.87(14)
C16 C2 C23 C24 98.15(15)
N1 C2 C23 C28 166.67(13)
C1 C2 C23 C28 47.35(17)
C16 C2 C23 C28 -78.63(16)
C28 C23 C24 C25 -0.5(2)
C2 C23 C24 C25 -177.40(14)
C23 C24 C25 C26 -0.5(2)
C24 C25 C26 C27 0.6(2)
C25 C26 C27 C28 0.2(3)
C24 C23 C28 C27 1.4(2)
C2 C23 C28 C27 178.22(15)
C26 C27 C28 C23 -1.2(3)

loop_
_publcif_info_datablock.id
_publcif_info_datablock.publ_exptl
_publcif_info_datablock.publ_geom
_publcif_info_datablock.structure
trans-4a y y y
trans-5a y y y
6a y y y
6b y y y
6c y y y
17 y y y
